data_2018522
loop_
_publ_author_name
'Winkler, H. P.'
'Topa, D.'
'Keller, E.'

_publ_section_title
;
 Pb~5~In~3~Bi~5~S~17~ [Pb~4.94(3)~In~3.05(3)~Bi~4.99(3)~S~17~] and its
 structural relationship with Pb~4~In~3~Bi~7~S~18~
;
_journal_coeditor_code BI3039
_journal_issue 7
_journal_name_full 'Acta Crystallographica Section C'
_journal_page_first i45
_journal_page_last i49
_journal_paper_doi 10.1107/S0108270112021865
_journal_volume 68
_journal_year 2012
_chemical_formula_iupac 'Pb4.93 In3.05 Bi5.02 S17'
_chemical_formula_sum 'Bi5.02 In3.05 Pb4.93 S17'
_chemical_formula_weight 2966.21
_chemical_name_common 'Bismuth Indium Lead Sulfide'
_chemical_name_systematic
;
pentalead triindium pentabismuth heptadecasulfide
;
_space_group_IT_number 11
_symmetry_cell_setting monoclinic
_symmetry_space_group_name_Hall '-P 2yb'
_symmetry_space_group_name_H-M 'P 1 21/m 1'
_atom_sites_solution_primary direct
_atom_sites_solution_secondary difmap
_audit_creation_method SHELXL97
_cell_angle_alpha 90.00
_cell_angle_beta 111.330(10)
_cell_angle_gamma 90.00
_cell_formula_units_Z 2
_cell_length_a 23.030(3)
_cell_length_b 3.9850(10)
_cell_length_c 17.275(5)
_cell_measurement_temperature 293(2)
_cell_measurement_theta_max 29.98
_cell_measurement_theta_min 2.66
_cell_volume 1476.8(6)
_computing_cell_refinement 'SAINT (Bruker, 2001)'
_computing_data_collection 'SMART (Bruker, 2001)'
_computing_data_reduction 'SAINT (Bruker, 2001)'
_computing_molecular_graphics 'SCHAKAL 99 (Keller, 2004)'
_computing_publication_material 'SHELXTL (Sheldrick, 2008)'
_computing_structure_refinement 'SHELXTL (Sheldrick, 2008)'
_computing_structure_solution 'SHELXTL (Sheldrick, 2008)'
_diffrn_ambient_temperature 293(2)
_diffrn_measured_fraction_theta_full 0.999
_diffrn_measured_fraction_theta_max 0.999
_diffrn_measurement_device_type 'Bruker SMART CCD area-detector'
_diffrn_measurement_method '\f and \w'
_diffrn_radiation_monochromator graphite
_diffrn_radiation_source 'fine-focus sealed tube'
_diffrn_radiation_type MoK\a
_diffrn_radiation_wavelength 0.71073
_diffrn_reflns_av_R_equivalents 0.1114
_diffrn_reflns_av_sigmaI/netI 0.0617
_diffrn_reflns_limit_h_max 32
_diffrn_reflns_limit_h_min -32
_diffrn_reflns_limit_k_max 5
_diffrn_reflns_limit_k_min -5
_diffrn_reflns_limit_l_max 24
_diffrn_reflns_limit_l_min -24
_diffrn_reflns_number 22185
_diffrn_reflns_theta_full 29.98
_diffrn_reflns_theta_max 29.98
_diffrn_reflns_theta_min 1.84
_diffrn_standards_number 0
_exptl_absorpt_coefficient_mu 61.327
_exptl_absorpt_correction_T_max 0.399
_exptl_absorpt_correction_T_min 0.127
_exptl_absorpt_correction_type integration
_exptl_absorpt_process_details '(SHELXTL; Sheldrick, 2008)'
_exptl_crystal_colour black
_exptl_crystal_density_diffrn 6.665
_exptl_crystal_density_method 'not measured'
_exptl_crystal_description needle
_exptl_crystal_F_000 2485
_exptl_crystal_size_max 0.160
_exptl_crystal_size_mid 0.030
_exptl_crystal_size_min 0.015
_refine_diff_density_max 2.885
_refine_diff_density_min -3.522
_refine_ls_extinction_coef 0.00046(4)
_refine_ls_extinction_expression Fc^*^=kFc[1+0.001xFc^2^\l^3^/sin(2\q)]^-1/4^
_refine_ls_extinction_method 'SHELXTL (Sheldrick, 2008)'
_refine_ls_goodness_of_fit_ref 0.974
_refine_ls_matrix_type full
_refine_ls_number_parameters 190
_refine_ls_number_reflns 4880
_refine_ls_number_restraints 0
_refine_ls_restrained_S_all 0.974
_refine_ls_R_factor_all 0.0453
_refine_ls_R_factor_gt 0.0357
_refine_ls_shift/su_max 0.001
_refine_ls_shift/su_mean 0.000
_refine_ls_structure_factor_coef Fsqd
_refine_ls_weighting_details 'calc w = 1/[\s^2^(Fo^2^)+(0.0392P)^2^] where P=(Fo^2^+2Fc^2^)/3'
_refine_ls_weighting_scheme calc
_refine_ls_wR_factor_gt 0.0789
_refine_ls_wR_factor_ref 0.0828
_reflns_number_gt 3979
_reflns_number_total 4880
_reflns_threshold_expression I>2\s(I)
_cod_data_source_file bi3039.cif
_cod_data_source_block I
_cod_original_sg_symbol_H-M 'P 21/m'
_cod_database_code 2018522
_cod_database_fobs_code 2018522

loop_
_symmetry_equiv_pos_as_xyz
'x, y, z'
'-x, y+1/2, -z'
'-x, -y, -z'
'x, -y-1/2, z'

loop_
_atom_site_type_symbol
_atom_site_label
_atom_site_fract_x
_atom_site_fract_y
_atom_site_fract_z
_atom_site_U_iso_or_equiv
_atom_site_adp_type
_atom_site_calc_flag
_atom_site_refinement_flags
_atom_site_occupancy
_atom_site_symmetry_multiplicity
Pb Pb1 0.01997(2) 0.7500 -0.10032(3) 0.03032(13) Uani d S 1 2
Pb Pb2 0.15779(2) 0.7500 0.13368(3) 0.02579(12) Uani d S 1 2
Pb Pb3 0.56783(2) 0.7500 0.32169(3) 0.03025(13) Uani d S 1 2
Pb Pb4 0.76656(2) 0.7500 0.39855(3) 0.03312(13) Uani d S 1 2
Pb Pb5F 0.539891(19) 0.7500 -0.06630(3) 0.01984(15) Uani d SP 0.935(5) 2
In In15 0.539891(19) 0.7500 -0.06630(3) 0.01984(15) Uani d SP 0.065(5) 2
Bi Bi1 0.117697(19) 0.2500 0.33441(2) 0.01972(11) Uani d S 1 2
Bi Bi2 0.347587(18) 0.7500 -0.17130(2) 0.01703(10) Uani d S 1 2
Bi Bi3F 0.259481(19) 0.2500 -0.01540(2) 0.01885(15) Uani d SP 0.987(5) 2
In In23 0.259481(19) 0.2500 -0.01540(2) 0.01885(15) Uani d SP 0.013(5) 2
Bi Bi4F 0.155645(19) 0.7500 -0.22435(2) 0.01693(15) Uani d SP 0.843(5) 2
In In24 0.155645(19) 0.7500 -0.22435(2) 0.01693(15) Uani d SP 0.157(5) 2
Bi Bi5F 0.36842(2) 0.7500 0.18968(3) 0.01860(16) Uani d SP 0.788(5) 2
In In25 0.36842(2) 0.7500 0.18968(3) 0.01860(16) Uani d SP 0.212(5) 2
In In1F 0.42533(3) 0.2500 0.45033(4) 0.0178(3) Uani d SP 0.944(5) 2
Bi Bi11 0.42533(3) 0.2500 0.45033(4) 0.0178(3) Uani d SP 0.056(5) 2
In In2F 0.95377(3) 0.7500 0.40838(4) 0.0208(3) Uani d SP 0.851(5) 2
Bi Bi12 0.95377(3) 0.7500 0.40838(4) 0.0208(3) Uani d SP 0.149(5) 2
In In3F 0.27375(3) 0.7500 0.39596(4) 0.0174(2) Uani d SP 0.804(4) 2
Bi Bi13 0.27375(3) 0.7500 0.39596(4) 0.0174(2) Uani d SP 0.196(4) 2
S S1 -0.07193(12) 0.7500 -0.03344(16) 0.0194(6) Uani d S 1 2
S S2 0.17626(14) 0.7500 -0.04158(19) 0.0251(6) Uani d S 1 2
S S3 0.36533(13) 0.7500 0.02027(16) 0.0211(6) Uani d S 1 2
S S4 0.56244(13) 0.7500 0.14076(17) 0.0220(6) Uani d S 1 2
S S5 0.74707(13) 0.7500 0.20787(18) 0.0253(7) Uani d S 1 2
S S6 0.92725(14) 0.7500 0.24631(18) 0.0238(6) Uani d S 1 2
S S7 0.27728(13) 0.2500 0.14278(16) 0.0225(6) Uani d S 1 2
S S8 0.46013(13) 0.2500 0.22108(16) 0.0226(6) Uani d S 1 2
S S9 0.66474(12) 0.2500 0.32775(15) 0.0166(5) Uani d S 1 2
S S10 0.86325(13) 0.2500 0.38221(15) 0.0189(6) Uani d S 1 2
S S11 0.06758(12) 0.7500 0.20872(16) 0.0192(6) Uani d S 1 2
S S12 0.21345(13) 0.2500 0.28585(16) 0.0219(6) Uani d S 1 2
S S13 0.37132(13) 0.7500 0.34800(16) 0.0210(6) Uani d S 1 2
S S14 0.53115(12) 0.2500 0.43652(15) 0.0168(5) Uani d S 1 2
S S15 0.67203(12) 0.7500 0.50365(15) 0.0164(5) Uani d S 1 2
S S16 0.81871(12) 0.2500 0.55213(15) 0.0177(5) Uani d S 1 2
S S17 0.96822(13) 0.7500 0.56430(17) 0.0207(6) Uani d S 1 2

loop_
_atom_site_aniso_label
_atom_site_aniso_U_11
_atom_site_aniso_U_22
_atom_site_aniso_U_33
_atom_site_aniso_U_12
_atom_site_aniso_U_13
_atom_site_aniso_U_23
Pb1 0.0315(3) 0.0251(3) 0.0311(2) 0.000 0.00742(19) 0.000
Pb2 0.0273(2) 0.0226(3) 0.0264(2) 0.000 0.00854(17) 0.000
Pb3 0.0347(3) 0.0246(3) 0.0368(2) 0.000 0.0194(2) 0.000
Pb4 0.0317(3) 0.0249(3) 0.0384(3) 0.000 0.0075(2) 0.000
Pb5F 0.0185(2) 0.0199(3) 0.0223(2) 0.000 0.00892(16) 0.000
In15 0.0185(2) 0.0199(3) 0.0223(2) 0.000 0.00892(16) 0.000
Bi1 0.01830(19) 0.0213(2) 0.02050(18) 0.000 0.00812(15) 0.000
Bi2 0.01613(19) 0.0185(2) 0.01659(17) 0.000 0.00614(14) 0.000
Bi3F 0.0194(2) 0.0194(3) 0.01581(19) 0.000 0.00409(15) 0.000
In23 0.0194(2) 0.0194(3) 0.01581(19) 0.000 0.00409(15) 0.000
Bi4F 0.0164(2) 0.0180(3) 0.0156(2) 0.000 0.00482(15) 0.000
In24 0.0164(2) 0.0180(3) 0.0156(2) 0.000 0.00482(15) 0.000
Bi5F 0.0195(2) 0.0214(3) 0.0146(2) 0.000 0.00597(16) 0.000
In25 0.0195(2) 0.0214(3) 0.0146(2) 0.000 0.00597(16) 0.000
In1F 0.0137(4) 0.0194(5) 0.0203(4) 0.000 0.0061(3) 0.000
Bi11 0.0137(4) 0.0194(5) 0.0203(4) 0.000 0.0061(3) 0.000
In2F 0.0203(4) 0.0204(4) 0.0200(4) 0.000 0.0056(3) 0.000
Bi12 0.0203(4) 0.0204(4) 0.0200(4) 0.000 0.0056(3) 0.000
In3F 0.0143(3) 0.0190(4) 0.0186(3) 0.000 0.0056(2) 0.000
Bi13 0.0143(3) 0.0190(4) 0.0186(3) 0.000 0.0056(2) 0.000
S1 0.0170(12) 0.0201(15) 0.0195(11) 0.000 0.0049(10) 0.000
S2 0.0182(13) 0.0229(16) 0.0307(14) 0.000 0.0046(11) 0.000
S3 0.0202(13) 0.0222(16) 0.0207(12) 0.000 0.0072(10) 0.000
S4 0.0189(12) 0.0217(16) 0.0255(13) 0.000 0.0079(10) 0.000
S5 0.0171(13) 0.0253(17) 0.0313(14) 0.000 0.0060(11) 0.000
S6 0.0220(13) 0.0240(17) 0.0276(13) 0.000 0.0119(11) 0.000
S7 0.0221(13) 0.0279(17) 0.0192(12) 0.000 0.0094(10) 0.000
S8 0.0221(13) 0.0260(17) 0.0175(11) 0.000 0.0046(10) 0.000
S9 0.0177(12) 0.0176(14) 0.0148(10) 0.000 0.0061(9) 0.000
S10 0.0181(12) 0.0246(16) 0.0155(11) 0.000 0.0079(9) 0.000
S11 0.0166(12) 0.0190(15) 0.0212(12) 0.000 0.0057(9) 0.000
S12 0.0183(12) 0.0327(18) 0.0176(11) 0.000 0.0098(10) 0.000
S13 0.0239(13) 0.0242(16) 0.0137(10) 0.000 0.0055(9) 0.000
S14 0.0166(11) 0.0200(15) 0.0148(10) 0.000 0.0070(9) 0.000
S15 0.0154(11) 0.0192(14) 0.0131(10) 0.000 0.0036(9) 0.000
S16 0.0189(12) 0.0196(15) 0.0146(10) 0.000 0.0060(9) 0.000
S17 0.0189(12) 0.0215(16) 0.0254(13) 0.000 0.0125(10) 0.000

loop_
_atom_type_symbol
_atom_type_description
_atom_type_scat_dispersion_real
_atom_type_scat_dispersion_imag
_atom_type_scat_source
S S 0.1246 0.1234 'International Tables Vol C Tables 4.2.6.8 and 6.1.1.4'
In In -0.7276 1.3100 'International Tables Vol C Tables 4.2.6.8 and 6.1.1.4'
Pb Pb -3.3944 10.1111 'International Tables Vol C Tables 4.2.6.8 and 6.1.1.4'
Bi Bi -4.1077 10.2566 'International Tables Vol C Tables 4.2.6.8 and 6.1.1.4'

loop_
_exptl_crystal_face_index_h
_exptl_crystal_face_index_k
_exptl_crystal_face_index_l
_exptl_crystal_face_perp_dist
0.00 1.00 0.00 0.0800
0.00 -1.00 0.00 0.0800
1.00 0.00 4.00 0.0150
-1.00 0.00 -4.00 0.0150
1.00 0.00 -1.00 0.0110
-1.00 0.00 2.00 0.0110
-5.00 0.00 2.00 0.0040

loop_
_geom_angle_atom_site_label_1
_geom_angle_atom_site_label_2
_geom_angle_atom_site_label_3
_geom_angle_site_symmetry_1
_geom_angle_site_symmetry_3
_geom_angle
S1 Pb1 S1 . 3_575 80.00(7)
S1 Pb1 S1 . 3_565 80.00(7)
S1 Pb1 S1 3_575 3_565 84.81(7)
S1 Pb1 S11 . 3_565 79.36(7)
S1 Pb1 S11 3_575 3_565 159.36(8)
S1 Pb1 S11 3_565 3_565 91.70(5)
S1 Pb1 S11 . 3_575 79.36(7)
S1 Pb1 S11 3_575 3_575 91.70(5)
S1 Pb1 S11 3_565 3_575 159.36(8)
S11 Pb1 S11 3_565 3_575 84.42(7)
S1 Pb1 S2 . . 140.70(8)
S1 Pb1 S2 3_575 . 71.32(7)
S1 Pb1 S2 3_565 . 71.32(7)
S11 Pb1 S2 3_565 . 126.67(6)
S11 Pb1 S2 3_575 . 126.67(6)
S1 Pb1 Pb1 . 1_545 90.0
S1 Pb1 Pb1 3_575 1_545 132.41(3)
S1 Pb1 Pb1 3_565 1_545 47.59(3)
S11 Pb1 Pb1 3_565 1_545 47.79(3)
S11 Pb1 Pb1 3_575 1_545 132.21(3)
S2 Pb1 Pb1 . 1_545 90.0
S1 Pb1 Pb1 . 1_565 90.0
S1 Pb1 Pb1 3_575 1_565 47.59(3)
S1 Pb1 Pb1 3_565 1_565 132.41(3)
S11 Pb1 Pb1 3_565 1_565 132.21(3)
S11 Pb1 Pb1 3_575 1_565 47.79(3)
S2 Pb1 Pb1 . 1_565 90.0
Pb1 Pb1 Pb1 1_545 1_565 180.0
S1 Pb1 Bi1 . 3_565 88.71(6)
S1 Pb1 Bi1 3_575 3_565 135.53(4)
S1 Pb1 Bi1 3_565 3_565 135.53(4)
S11 Pb1 Bi1 3_565 3_565 43.84(4)
S11 Pb1 Bi1 3_575 3_565 43.84(4)
S2 Pb1 Bi1 . 3_565 130.59(6)
Pb1 Pb1 Bi1 1_545 3_565 90.0
Pb1 Pb1 Bi1 1_565 3_565 90.0
S1 Pb1 Pb2 . . 91.36(6)
S1 Pb1 Pb2 3_575 . 44.49(4)
S1 Pb1 Pb2 3_565 . 44.49(4)
S11 Pb1 Pb2 3_565 . 136.17(4)
S11 Pb1 Pb2 3_575 . 136.17(4)
S2 Pb1 Pb2 . . 49.34(6)
Pb1 Pb1 Pb2 1_545 . 90.0
Pb1 Pb1 Pb2 1_565 . 90.0
Bi1 Pb1 Pb2 3_565 . 179.936(17)
S1 Pb1 Pb1 . 3_575 41.68(4)
S1 Pb1 Pb1 3_575 3_575 38.33(6)
S1 Pb1 Pb1 3_565 3_575 80.19(5)
S11 Pb1 Pb1 3_565 3_575 121.04(6)
S11 Pb1 Pb1 3_575 3_575 84.47(5)
S2 Pb1 Pb1 . 3_575 105.73(5)
Pb1 Pb1 Pb1 1_545 3_575 117.088(10)
Pb1 Pb1 Pb1 1_565 3_575 62.913(10)
Bi1 Pb1 Pb1 3_565 3_575 117.88(2)
Pb2 Pb1 Pb1 . 3_575 62.174(19)
S1 Pb1 Pb1 . 3_565 41.68(4)
S1 Pb1 Pb1 3_575 3_565 80.19(5)
S1 Pb1 Pb1 3_565 3_565 38.33(6)
S11 Pb1 Pb1 3_565 3_565 84.47(5)
S11 Pb1 Pb1 3_575 3_565 121.04(6)
S2 Pb1 Pb1 . 3_565 105.73(5)
Pb1 Pb1 Pb1 1_545 3_565 62.913(10)
Pb1 Pb1 Pb1 1_565 3_565 117.088(10)
Bi1 Pb1 Pb1 3_565 3_565 117.88(2)
Pb2 Pb1 Pb1 . 3_565 62.17(2)
Pb1 Pb1 Pb1 3_575 3_565 54.17(2)
S11 Pb2 S1 . 3_565 79.51(7)
S11 Pb2 S1 . 3_575 79.51(7)
S1 Pb2 S1 3_565 3_575 86.94(7)
S11 Pb2 S12 . 1_565 76.26(7)
S1 Pb2 S12 3_565 1_565 155.42(8)
S1 Pb2 S12 3_575 1_565 92.61(5)
S11 Pb2 S12 . . 76.26(7)
S1 Pb2 S12 3_565 . 92.61(5)
S1 Pb2 S12 3_575 . 155.42(8)
S12 Pb2 S12 1_565 . 77.78(6)
S11 Pb2 S2 . . 143.77(7)
S1 Pb2 S2 3_565 . 74.44(7)
S1 Pb2 S2 3_575 . 74.44(7)
S12 Pb2 S2 1_565 . 129.03(6)
S12 Pb2 S2 . . 129.03(6)
S11 Pb2 S7 . 1_565 135.01(5)
S1 Pb2 S7 3_565 1_565 143.78(7)
S1 Pb2 S7 3_575 1_565 89.40(6)
S12 Pb2 S7 1_565 1_565 60.72(7)
S12 Pb2 S7 . 1_565 104.88(6)
S2 Pb2 S7 . 1_565 69.88(6)
S11 Pb2 S7 . . 135.01(5)
S1 Pb2 S7 3_565 . 89.40(6)
S1 Pb2 S7 3_575 . 143.78(7)
S12 Pb2 S7 1_565 . 104.88(6)
S12 Pb2 S7 . . 60.72(7)
S2 Pb2 S7 . . 69.88(6)
S7 Pb2 S7 1_565 . 72.88(6)
S11 Pb2 Pb2 . 1_565 90.0
S1 Pb2 Pb2 3_565 1_565 133.47(3)
S1 Pb2 Pb2 3_575 1_565 46.53(3)
S12 Pb2 Pb2 1_565 1_565 51.11(3)
S12 Pb2 Pb2 . 1_565 128.89(3)
S2 Pb2 Pb2 . 1_565 90.0
S7 Pb2 Pb2 1_565 1_565 53.56(3)
S7 Pb2 Pb2 . 1_565 126.44(3)
S11 Pb2 Pb2 . 1_545 90.0
S1 Pb2 Pb2 3_565 1_545 46.53(3)
S1 Pb2 Pb2 3_575 1_545 133.47(3)
S12 Pb2 Pb2 1_565 1_545 128.89(3)
S12 Pb2 Pb2 . 1_545 51.11(3)
S2 Pb2 Pb2 . 1_545 90.0
S7 Pb2 Pb2 1_565 1_545 126.44(3)
S7 Pb2 Pb2 . 1_545 53.56(3)
Pb2 Pb2 Pb2 1_565 1_545 180.0
S11 Pb2 Pb1 . . 91.00(6)
S1 Pb2 Pb1 3_565 . 45.63(4)
S1 Pb2 Pb1 3_575 . 45.63(4)
S12 Pb2 Pb1 1_565 . 138.18(4)
S12 Pb2 Pb1 . . 138.18(4)
S2 Pb2 Pb1 . . 52.77(5)
S7 Pb2 Pb1 1_565 . 111.77(5)
S7 Pb2 Pb1 . . 111.77(5)
Pb2 Pb2 Pb1 1_565 . 90.0
Pb2 Pb2 Pb1 1_545 . 90.0
S11 Pb2 In3F . . 78.27(6)
S1 Pb2 In3F 3_565 . 130.60(4)
S1 Pb2 In3F 3_575 . 130.60(4)
S12 Pb2 In3F 1_565 . 39.28(3)
S12 Pb2 In3F . . 39.28(3)
S2 Pb2 In3F . . 137.96(6)
S7 Pb2 In3F 1_565 . 76.61(5)
S7 Pb2 In3F . . 76.61(5)
Pb2 Pb2 In3F 1_565 . 90.0
Pb2 Pb2 In3F 1_545 . 90.0
Pb1 Pb2 In3F . . 169.272(18)
S9 Pb3 S9 1_565 . 84.44(7)
S9 Pb3 S4 1_565 . 77.76(6)
S9 Pb3 S4 . . 77.76(6)
S9 Pb3 S14 1_565 1_565 85.59(6)
S9 Pb3 S14 . 1_565 140.98(6)
S4 Pb3 S14 . 1_565 136.10(4)
S9 Pb3 S14 1_565 . 140.98(6)
S9 Pb3 S14 . . 85.59(6)
S4 Pb3 S14 . . 136.09(4)
S14 Pb3 S14 1_565 . 78.88(6)
S9 Pb3 S8 1_565 . 150.73(7)
S9 Pb3 S8 . . 91.48(6)
S4 Pb3 S8 . . 73.05(7)
S14 Pb3 S8 1_565 . 114.20(7)
S14 Pb3 S8 . . 67.02(6)
S9 Pb3 S8 1_565 1_565 91.48(6)
S9 Pb3 S8 . 1_565 150.73(7)
S4 Pb3 S8 . 1_565 73.05(7)
S14 Pb3 S8 1_565 1_565 67.02(6)
S14 Pb3 S8 . 1_565 114.20(7)
S8 Pb3 S8 . 1_565 78.08(6)
S9 Pb3 S15 1_565 . 71.22(6)
S9 Pb3 S15 . . 71.22(6)
S4 Pb3 S15 . . 137.60(7)
S14 Pb3 S15 1_565 . 69.85(6)
S14 Pb3 S15 . . 69.85(6)
S8 Pb3 S15 . . 134.48(5)
S8 Pb3 S15 1_565 . 134.48(5)
S9 Pb3 Bi11 1_565 3_666 102.23(5)
S9 Pb3 Bi11 . 3_666 102.23(5)
S4 Pb3 Bi11 . 3_666 179.99(6)
S14 Pb3 Bi11 1_565 3_666 43.91(3)
S14 Pb3 Bi11 . 3_666 43.91(3)
S8 Pb3 Bi11 . 3_666 106.96(5)
S8 Pb3 Bi11 1_565 3_666 106.96(6)
S15 Pb3 Bi11 . 3_666 42.39(5)
S9 Pb3 In1F 1_565 3_666 102.23(5)
S9 Pb3 In1F . 3_666 102.23(5)
S4 Pb3 In1F . 3_666 179.99(6)
S14 Pb3 In1F 1_565 3_666 43.91(3)
S14 Pb3 In1F . 3_666 43.91(3)
S8 Pb3 In1F . 3_666 106.96(5)
S8 Pb3 In1F 1_565 3_666 106.96(6)
S15 Pb3 In1F . 3_666 42.39(5)
Bi11 Pb3 In1F 3_666 3_666 0.00(2)
S9 Pb3 Pb3 1_565 1_545 132.22(4)
S9 Pb3 Pb3 . 1_545 47.78(4)
S4 Pb3 Pb3 . 1_545 90.0
S14 Pb3 Pb3 1_565 1_545 129.44(3)
S14 Pb3 Pb3 . 1_545 50.56(3)
S8 Pb3 Pb3 . 1_545 50.96(3)
S8 Pb3 Pb3 1_565 1_545 129.04(3)
S15 Pb3 Pb3 . 1_545 90.0
Bi11 Pb3 Pb3 3_666 1_545 90.0
In1F Pb3 Pb3 3_666 1_545 90.0
S9 Pb3 Pb3 1_565 1_565 47.78(4)
S9 Pb3 Pb3 . 1_565 132.22(4)
S4 Pb3 Pb3 . 1_565 90.0
S14 Pb3 Pb3 1_565 1_565 50.56(3)
S14 Pb3 Pb3 . 1_565 129.44(3)
S8 Pb3 Pb3 . 1_565 129.04(3)
S8 Pb3 Pb3 1_565 1_565 50.96(3)
S15 Pb3 Pb3 . 1_565 90.0000(10)
Bi11 Pb3 Pb3 3_666 1_565 90.0
In1F Pb3 Pb3 3_666 1_565 90.0
Pb3 Pb3 Pb3 1_545 1_565 180.0
S9 Pb4 S9 . 1_565 83.93(7)
S9 Pb4 S10 . 1_565 152.03(7)
S9 Pb4 S10 1_565 1_565 90.98(5)
S9 Pb4 S10 . . 90.98(5)
S9 Pb4 S10 1_565 . 152.03(7)
S10 Pb4 S10 1_565 . 80.73(7)
S9 Pb4 S5 . . 77.28(6)
S9 Pb4 S5 1_565 . 77.28(6)
S10 Pb4 S5 1_565 . 74.77(6)
S10 Pb4 S5 . . 74.77(6)
S9 Pb4 S16 . . 85.73(5)
S9 Pb4 S16 1_565 . 139.70(7)
S10 Pb4 S16 1_565 . 114.56(6)
S10 Pb4 S16 . . 66.73(6)
S5 Pb4 S16 . . 137.44(4)
S9 Pb4 S16 . 1_565 139.70(7)
S9 Pb4 S16 1_565 1_565 85.73(5)
S10 Pb4 S16 1_565 1_565 66.73(6)
S10 Pb4 S16 . 1_565 114.56(6)
S5 Pb4 S16 . 1_565 137.44(4)
S16 Pb4 S16 . 1_565 77.50(6)
S9 Pb4 S15 . . 69.39(6)
S9 Pb4 S15 1_565 . 69.39(6)
S10 Pb4 S15 1_565 . 133.96(4)
S10 Pb4 S15 . . 133.96(4)
S5 Pb4 S15 . . 134.52(7)
S16 Pb4 S15 . . 70.50(6)
S16 Pb4 S15 1_565 . 70.50(6)
S9 Pb4 Pb4 . 1_565 131.97(3)
S9 Pb4 Pb4 1_565 1_565 48.03(3)
S10 Pb4 Pb4 1_565 1_565 49.64(4)
S10 Pb4 Pb4 . 1_565 130.36(4)
S5 Pb4 Pb4 . 1_565 90.0
S16 Pb4 Pb4 . 1_565 128.75(3)
S16 Pb4 Pb4 1_565 1_565 51.25(3)
S15 Pb4 Pb4 . 1_565 90.0000(10)
S9 Pb4 Pb4 . 1_545 48.03(3)
S9 Pb4 Pb4 1_565 1_545 131.97(4)
S10 Pb4 Pb4 1_565 1_545 130.36(4)
S10 Pb4 Pb4 . 1_545 49.64(4)
S5 Pb4 Pb4 . 1_545 90.0
S16 Pb4 Pb4 . 1_545 51.25(3)
S16 Pb4 Pb4 1_565 1_545 128.75(3)
S15 Pb4 Pb4 . 1_545 90.0
Pb4 Pb4 Pb4 1_565 1_545 179.9990(10)
S9 Pb4 In2F . . 130.65(5)
S9 Pb4 In2F 1_565 . 130.65(5)
S10 Pb4 In2F 1_565 . 41.11(4)
S10 Pb4 In2F . . 41.11(4)
S5 Pb4 In2F . . 78.41(6)
S16 Pb4 In2F . . 84.09(5)
S16 Pb4 In2F 1_565 . 84.09(5)
S15 Pb4 In2F . . 147.07(4)
Pb4 Pb4 In2F 1_565 . 90.0
Pb4 Pb4 In2F 1_545 . 90.0
S8 Pb5F S3 3_665 3_675 90.03(7)
S8 Pb5F S3 3_665 3_665 90.03(7)
S3 Pb5F S3 3_675 3_665 88.84(8)
S8 Pb5F S4 3_665 3_665 81.75(7)
S3 Pb5F S4 3_675 3_665 171.50(8)
S3 Pb5F S4 3_665 3_665 93.32(5)
S8 Pb5F S4 3_665 3_675 81.75(7)
S3 Pb5F S4 3_675 3_675 93.32(5)
S3 Pb5F S4 3_665 3_675 171.50(8)
S4 Pb5F S4 3_665 3_675 83.39(7)
S8 Pb5F S4 3_665 . 171.89(8)
S3 Pb5F S4 3_675 . 84.18(6)
S3 Pb5F S4 3_665 . 84.18(6)
S4 Pb5F S4 3_665 . 104.21(6)
S4 Pb5F S4 3_675 . 104.21(6)
S8 Pb5F In15 3_665 3_675 138.40(4)
S3 Pb5F In15 3_675 3_675 87.49(5)
S3 Pb5F In15 3_665 3_675 131.39(6)
S4 Pb5F In15 3_665 3_675 97.19(6)
S4 Pb5F In15 3_675 3_675 56.99(6)
S4 Pb5F In15 . 3_675 47.22(4)
S8 Pb5F Pb5F 3_665 3_675 138.40(4)
S3 Pb5F Pb5F 3_675 3_675 87.49(5)
S3 Pb5F Pb5F 3_665 3_675 131.39(6)
S4 Pb5F Pb5F 3_665 3_675 97.19(6)
S4 Pb5F Pb5F 3_675 3_675 56.99(6)
S4 Pb5F Pb5F . 3_675 47.22(4)
S8 Pb5F Pb5F 3_665 3_665 138.40(4)
S3 Pb5F Pb5F 3_675 3_665 131.39(6)
S3 Pb5F Pb5F 3_665 3_665 87.49(5)
S4 Pb5F Pb5F 3_665 3_665 56.99(6)
S4 Pb5F Pb5F 3_675 3_665 97.19(6)
S4 Pb5F Pb5F . 3_665 47.22(4)
In15 Pb5F Pb5F 3_675 3_665 60.48(2)
Pb5F Pb5F Pb5F 3_675 3_665 60.48(2)
S8 Pb5F In15 3_665 3_665 138.40(4)
S3 Pb5F In15 3_675 3_665 131.39(6)
S3 Pb5F In15 3_665 3_665 87.49(5)
S4 Pb5F In15 3_665 3_665 56.99(6)
S4 Pb5F In15 3_675 3_665 97.19(6)
S4 Pb5F In15 . 3_665 47.22(4)
In15 Pb5F In15 3_675 3_665 60.48(2)
Pb5F Pb5F In15 3_675 3_665 60.48(2)
S8 Pb5F Pb5F 3_665 1_545 90.0
S3 Pb5F Pb5F 3_675 1_545 134.42(4)
S3 Pb5F Pb5F 3_665 1_545 45.58(4)
S4 Pb5F Pb5F 3_665 1_545 48.30(4)
S4 Pb5F Pb5F 3_675 1_545 131.69(4)
S4 Pb5F Pb5F . 1_545 90.0
In15 Pb5F Pb5F 3_675 1_545 120.238(10)
Pb5F Pb5F Pb5F 3_675 1_545 120.238(10)
Pb5F Pb5F Pb5F 3_665 1_545 59.761(10)
In15 Pb5F Pb5F 3_665 1_545 59.761(10)
S8 Pb5F In15 3_665 1_565 90.0
S3 Pb5F In15 3_675 1_565 45.58(4)
S3 Pb5F In15 3_665 1_565 134.42(4)
S4 Pb5F In15 3_665 1_565 131.69(4)
S4 Pb5F In15 3_675 1_565 48.30(4)
S4 Pb5F In15 . 1_565 90.0
In15 Pb5F In15 3_675 1_565 59.761(10)
Pb5F Pb5F In15 3_675 1_565 59.761(10)
Pb5F Pb5F In15 3_665 1_565 120.238(10)
In15 Pb5F In15 3_665 1_565 120.238(10)
Pb5F Pb5F In15 1_545 1_565 179.999(13)
S12 Bi1 S16 . 3_666 86.43(7)
S12 Bi1 S16 . 3_656 86.43(7)
S16 Bi1 S16 3_666 3_656 90.52(7)
S12 Bi1 S11 . 1_545 84.93(7)
S16 Bi1 S11 3_666 1_545 171.29(8)
S16 Bi1 S11 3_656 1_545 89.98(5)
S12 Bi1 S11 . . 84.93(7)
S16 Bi1 S11 3_666 . 89.98(5)
S16 Bi1 S11 3_656 . 171.29(8)
S11 Bi1 S11 1_545 . 88.23(8)
S12 Bi1 S17 . 3_666 165.36(8)
S16 Bi1 S17 3_666 3_666 83.29(7)
S16 Bi1 S17 3_656 3_666 83.29(7)
S11 Bi1 S17 1_545 3_666 105.41(7)
S11 Bi1 S17 . 3_666 105.41(7)
S12 Bi1 Bi13 . 1_545 44.84(4)
S16 Bi1 Bi13 3_666 1_545 88.70(5)
S16 Bi1 Bi13 3_656 1_545 41.59(6)
S11 Bi1 Bi13 1_545 1_545 85.90(5)
S11 Bi1 Bi13 . 1_545 129.73(6)
S17 Bi1 Bi13 3_666 1_545 124.27(4)
S12 Bi1 In3F . 1_545 44.84(4)
S16 Bi1 In3F 3_666 1_545 88.70(5)
S16 Bi1 In3F 3_656 1_545 41.59(6)
S11 Bi1 In3F 1_545 1_545 85.90(5)
S11 Bi1 In3F . 1_545 129.73(6)
S17 Bi1 In3F 3_666 1_545 124.27(4)
S12 Bi1 In3F . . 44.84(4)
S16 Bi1 In3F 3_666 . 41.59(6)
S16 Bi1 In3F 3_656 . 88.70(5)
S11 Bi1 In3F 1_545 . 129.73(6)
S11 Bi1 In3F . . 85.90(5)
S17 Bi1 In3F 3_666 . 124.27(4)
Bi13 Bi1 In3F 1_545 . 61.388(18)
In3F Bi1 In3F 1_545 . 61.388(18)
S12 Bi1 Bi1 . 1_545 90.0010(10)
S16 Bi1 Bi1 3_666 1_545 135.26(4)
S16 Bi1 Bi1 3_656 1_545 44.74(4)
S11 Bi1 Bi1 1_545 1_545 45.89(4)
S11 Bi1 Bi1 . 1_545 134.11(4)
S17 Bi1 Bi1 3_666 1_545 90.0
Bi13 Bi1 Bi1 1_545 1_545 59.307(9)
In3F Bi1 Bi1 1_545 1_545 59.307(9)
In3F Bi1 Bi1 . 1_545 120.695(9)
S12 Bi1 Bi1 . 1_565 90.0
S16 Bi1 Bi1 3_666 1_565 44.74(4)
S16 Bi1 Bi1 3_656 1_565 135.26(4)
S11 Bi1 Bi1 1_545 1_565 134.11(4)
S11 Bi1 Bi1 . 1_565 45.89(4)
S17 Bi1 Bi1 3_666 1_565 90.0
Bi13 Bi1 Bi1 1_545 1_565 120.695(9)
In3F Bi1 Bi1 1_545 1_565 120.695(9)
In3F Bi1 Bi1 . 1_565 59.307(9)
Bi1 Bi1 Bi1 1_545 1_565 179.9980(10)
S9 Bi2 S4 3_665 3_675 89.39(7)
S9 Bi2 S4 3_665 3_665 89.39(7)
S4 Bi2 S4 3_675 3_665 91.43(8)
S9 Bi2 S5 3_665 3_665 89.09(8)
S4 Bi2 S5 3_675 3_665 177.97(7)
S4 Bi2 S5 3_665 3_665 89.90(6)
S9 Bi2 S5 3_665 3_675 89.09(8)
S4 Bi2 S5 3_675 3_675 89.90(6)
S4 Bi2 S5 3_665 3_675 177.97(7)
S5 Bi2 S5 3_665 3_675 88.74(8)
S9 Bi2 S3 3_665 . 178.94(8)
S4 Bi2 S3 3_675 . 89.87(7)
S4 Bi2 S3 3_665 . 89.87(7)
S5 Bi2 S3 3_665 . 91.66(7)
S5 Bi2 S3 3_675 . 91.66(7)
S9 Bi2 Bi2 3_665 1_565 90.0010(10)
S4 Bi2 Bi2 3_675 1_565 44.29(4)
S4 Bi2 Bi2 3_665 1_565 135.72(4)
S5 Bi2 Bi2 3_665 1_565 134.37(4)
S5 Bi2 Bi2 3_675 1_565 45.63(4)
S3 Bi2 Bi2 . 1_565 90.0
S9 Bi2 Bi2 3_665 1_545 90.0
S4 Bi2 Bi2 3_675 1_545 135.72(4)
S4 Bi2 Bi2 3_665 1_545 44.29(4)
S5 Bi2 Bi2 3_665 1_545 45.63(4)
S5 Bi2 Bi2 3_675 1_545 134.37(4)
S3 Bi2 Bi2 . 1_545 90.0
Bi2 Bi2 Bi2 1_565 1_545 179.9970(10)
S9 Bi2 Pb5F 3_665 . 98.62(6)
S4 Bi2 Pb5F 3_675 . 46.48(4)
S4 Bi2 Pb5F 3_665 . 46.48(4)
S5 Bi2 Pb5F 3_665 . 135.15(4)
S5 Bi2 Pb5F 3_675 . 135.15(4)
S3 Bi2 Pb5F . . 80.32(5)
Bi2 Bi2 Pb5F 1_565 . 90.0
Bi2 Bi2 Pb5F 1_545 . 90.0
S9 Bi2 Bi4F 3_665 . 93.72(6)
S4 Bi2 Bi4F 3_675 . 134.22(4)
S4 Bi2 Bi4F 3_665 . 134.22(4)
S5 Bi2 Bi4F 3_665 . 44.59(4)
S5 Bi2 Bi4F 3_675 . 44.59(4)
S3 Bi2 Bi4F . . 87.33(5)
Bi2 Bi2 Bi4F 1_565 . 90.0
Bi2 Bi2 Bi4F 1_545 . 89.999(2)
Pb5F Bi2 Bi4F . . 167.651(14)
S7 Bi3F S2 . . 90.40(8)
S7 Bi3F S2 . 1_545 90.40(8)
S2 Bi3F S2 . 1_545 95.75(10)
S7 Bi3F S3 . . 88.78(7)
S2 Bi3F S3 . . 91.06(6)
S2 Bi3F S3 1_545 . 173.16(6)
S7 Bi3F S3 . 1_545 88.78(7)
S2 Bi3F S3 . 1_545 173.15(6)
S2 Bi3F S3 1_545 1_545 91.06(6)
S3 Bi3F S3 . 1_545 82.13(7)
S7 Bi3F S5 . 3_665 174.05(8)
S2 Bi3F S5 . 3_665 93.59(8)
S2 Bi3F S5 1_545 3_665 93.59(8)
S3 Bi3F S5 . 3_665 86.73(7)
S3 Bi3F S5 1_545 3_665 86.73(7)
S7 Bi3F In23 . 1_565 90.0
S2 Bi3F In23 . 1_565 42.13(5)
S2 Bi3F In23 1_545 1_565 137.87(5)
S3 Bi3F In23 . 1_565 48.93(4)
S3 Bi3F In23 1_545 1_565 131.07(4)
S5 Bi3F In23 3_665 1_565 90.0
S7 Bi3F In23 . 1_545 90.0
S2 Bi3F In23 . 1_545 137.87(5)
S2 Bi3F In23 1_545 1_545 42.13(5)
S3 Bi3F In23 . 1_545 131.07(4)
S3 Bi3F In23 1_545 1_545 48.93(4)
S5 Bi3F In23 3_665 1_545 90.0
In23 Bi3F In23 1_565 1_545 180.0
S7 Bi3F Bi3F . 1_565 90.0
S2 Bi3F Bi3F . 1_565 42.13(5)
S2 Bi3F Bi3F 1_545 1_565 137.87(5)
S3 Bi3F Bi3F . 1_565 48.93(4)
S3 Bi3F Bi3F 1_545 1_565 131.07(4)
S5 Bi3F Bi3F 3_665 1_565 90.0
In23 Bi3F Bi3F 1_545 1_565 180.0
S7 Bi3F Bi3F . 1_545 90.0
S2 Bi3F Bi3F . 1_545 137.87(5)
S2 Bi3F Bi3F 1_545 1_545 42.13(5)
S3 Bi3F Bi3F . 1_545 131.07(4)
S3 Bi3F Bi3F 1_545 1_545 48.93(4)
S5 Bi3F Bi3F 3_665 1_545 90.0
In23 Bi3F Bi3F 1_565 1_545 180.0
Bi3F Bi3F Bi3F 1_565 1_545 180.0
S7 Bi3F In25 . 1_545 43.28(5)
S2 Bi3F In25 . 1_545 133.65(7)
S2 Bi3F In25 1_545 1_545 87.67(6)
S3 Bi3F In25 . 1_545 87.08(4)
S3 Bi3F In25 1_545 1_545 45.70(5)
S5 Bi3F In25 3_665 1_545 132.43(4)
In23 Bi3F In25 1_565 1_545 119.523(10)
In23 Bi3F In25 1_545 1_545 60.477(10)
Bi3F Bi3F In25 1_565 1_545 119.523(10)
Bi3F Bi3F In25 1_545 1_545 60.477(10)
S7 Bi3F Bi5F . 1_545 43.28(5)
S2 Bi3F Bi5F . 1_545 133.65(7)
S2 Bi3F Bi5F 1_545 1_545 87.67(6)
S3 Bi3F Bi5F . 1_545 87.08(4)
S3 Bi3F Bi5F 1_545 1_545 45.70(5)
S5 Bi3F Bi5F 3_665 1_545 132.43(4)
In23 Bi3F Bi5F 1_565 1_545 119.523(10)
In23 Bi3F Bi5F 1_545 1_545 60.477(10)
Bi3F Bi3F Bi5F 1_565 1_545 119.523(10)
Bi3F Bi3F Bi5F 1_545 1_545 60.477(10)
S10 Bi4F S6 3_665 3_665 90.73(8)
S10 Bi4F S6 3_665 3_675 90.73(8)
S6 Bi4F S6 3_665 3_675 95.63(10)
S10 Bi4F S5 3_665 3_675 86.12(8)
S6 Bi4F S5 3_665 3_675 174.16(7)
S6 Bi4F S5 3_675 3_675 89.33(6)
S10 Bi4F S5 3_665 3_665 86.12(8)
S6 Bi4F S5 3_665 3_665 89.33(6)
S6 Bi4F S5 3_675 3_665 174.16(7)
S5 Bi4F S5 3_675 3_665 85.56(8)
S10 Bi4F S2 3_665 . 179.46(8)
S6 Bi4F S2 3_665 . 88.91(7)
S6 Bi4F S2 3_675 . 88.91(7)
S5 Bi4F S2 3_675 . 94.27(7)
S5 Bi4F S2 3_665 . 94.27(7)
S10 Bi4F Bi12 3_665 3_665 47.10(5)
S6 Bi4F Bi12 3_665 3_665 43.68(6)
S6 Bi4F Bi12 3_675 3_665 92.84(5)
S5 Bi4F Bi12 3_675 3_665 133.17(6)
S5 Bi4F Bi12 3_665 3_665 88.61(5)
S2 Bi4F Bi12 . 3_665 132.52(4)
S10 Bi4F In2F 3_665 3_665 47.10(5)
S6 Bi4F In2F 3_665 3_665 43.68(6)
S6 Bi4F In2F 3_675 3_665 92.84(5)
S5 Bi4F In2F 3_675 3_665 133.17(6)
S5 Bi4F In2F 3_665 3_665 88.61(5)
S2 Bi4F In2F . 3_665 132.52(4)
S10 Bi4F Bi12 3_665 3_675 47.10(5)
S6 Bi4F Bi12 3_665 3_675 92.84(6)
S6 Bi4F Bi12 3_675 3_675 43.68(6)
S5 Bi4F Bi12 3_675 3_675 88.61(5)
S5 Bi4F Bi12 3_665 3_675 133.17(6)
S2 Bi4F Bi12 . 3_675 132.52(4)
Bi12 Bi4F Bi12 3_665 3_675 62.86(2)
In2F Bi4F Bi12 3_665 3_675 62.86(2)
S10 Bi4F In2F 3_665 3_675 47.10(5)
S6 Bi4F In2F 3_665 3_675 92.84(6)
S6 Bi4F In2F 3_675 3_675 43.68(6)
S5 Bi4F In2F 3_675 3_675 88.61(5)
S5 Bi4F In2F 3_665 3_675 133.17(6)
S2 Bi4F In2F . 3_675 132.52(4)
Bi12 Bi4F In2F 3_665 3_675 62.86(2)
In2F Bi4F In2F 3_665 3_675 62.86(2)
S10 Bi4F Bi4F 3_665 1_545 90.0
S6 Bi4F Bi4F 3_665 1_545 42.19(5)
S6 Bi4F Bi4F 3_675 1_545 137.81(5)
S5 Bi4F Bi4F 3_675 1_545 132.78(4)
S5 Bi4F Bi4F 3_665 1_545 47.22(4)
S2 Bi4F Bi4F . 1_545 90.0
Bi12 Bi4F Bi4F 3_665 1_545 58.568(11)
In2F Bi4F Bi4F 3_665 1_545 58.568(11)
Bi12 Bi4F Bi4F 3_675 1_545 121.431(11)
In2F Bi4F Bi4F 3_675 1_545 121.431(11)
S10 Bi4F Bi4F 3_665 1_565 90.0
S6 Bi4F Bi4F 3_665 1_565 137.81(5)
S6 Bi4F Bi4F 3_675 1_565 42.19(5)
S5 Bi4F Bi4F 3_675 1_565 47.22(4)
S5 Bi4F Bi4F 3_665 1_565 132.78(4)
S2 Bi4F Bi4F . 1_565 90.0
Bi12 Bi4F Bi4F 3_665 1_565 121.431(10)
In2F Bi4F Bi4F 3_665 1_565 121.431(10)
Bi12 Bi4F Bi4F 3_675 1_565 58.568(10)
In2F Bi4F Bi4F 3_675 1_565 58.568(10)
Bi4F Bi4F Bi4F 1_545 1_565 179.9990(10)
S13 Bi5F S7 . . 91.88(7)
S13 Bi5F S7 . 1_565 91.88(7)
S7 Bi5F S7 . 1_565 91.07(9)
S13 Bi5F S8 . 1_565 93.69(7)
S7 Bi5F S8 . 1_565 174.43(8)
S7 Bi5F S8 1_565 1_565 89.02(6)
S13 Bi5F S8 . . 93.69(7)
S7 Bi5F S8 . . 89.02(6)
S7 Bi5F S8 1_565 . 174.43(8)
S8 Bi5F S8 1_565 . 90.35(9)
S13 Bi5F S3 . . 180.00(8)
S7 Bi5F S3 . . 88.12(7)
S7 Bi5F S3 1_565 . 88.12(7)
S8 Bi5F S3 1_565 . 86.31(7)
S8 Bi5F S3 . . 86.31(7)
S13 Bi5F In25 . 1_565 90.0
S7 Bi5F In25 . 1_565 135.53(4)
S7 Bi5F In25 1_565 1_565 44.47(4)
S8 Bi5F In25 1_565 1_565 44.83(4)
S8 Bi5F In25 . 1_565 135.18(4)
S3 Bi5F In25 . 1_565 90.0
S13 Bi5F In25 . 1_545 90.0
S7 Bi5F In25 . 1_545 44.47(4)
S7 Bi5F In25 1_565 1_545 135.53(4)
S8 Bi5F In25 1_565 1_545 135.18(4)
S8 Bi5F In25 . 1_545 44.83(4)
S3 Bi5F In25 . 1_545 90.0
In25 Bi5F In25 1_565 1_545 180.0
S13 Bi5F Bi5F . 1_565 90.0
S7 Bi5F Bi5F . 1_565 135.53(4)
S7 Bi5F Bi5F 1_565 1_565 44.47(4)
S8 Bi5F Bi5F 1_565 1_565 44.83(4)
S8 Bi5F Bi5F . 1_565 135.18(4)
S3 Bi5F Bi5F . 1_565 90.0
In25 Bi5F Bi5F 1_565 1_565 0.0
In25 Bi5F Bi5F 1_545 1_565 180.0
S13 Bi5F Bi5F . 1_545 90.0
S7 Bi5F Bi5F . 1_545 44.47(4)
S7 Bi5F Bi5F 1_565 1_545 135.53(4)
S8 Bi5F Bi5F 1_565 1_545 135.18(4)
S8 Bi5F Bi5F . 1_545 44.83(4)
S3 Bi5F Bi5F . 1_545 90.0
In25 Bi5F Bi5F 1_565 1_545 180.0
Bi5F Bi5F Bi5F 1_565 1_545 180.0
S13 Bi5F Pb5F . 3_665 135.07(5)
S7 Bi5F Pb5F . 3_665 88.68(6)
S7 Bi5F Pb5F 1_565 3_665 133.04(6)
S8 Bi5F Pb5F 1_565 3_665 87.19(6)
S8 Bi5F Pb5F . 3_665 41.39(6)
S3 Bi5F Pb5F . 3_665 44.93(4)
In25 Bi5F Pb5F 1_565 3_665 119.626(9)
In25 Bi5F Pb5F 1_545 3_665 60.374(9)
Bi5F Bi5F Pb5F 1_565 3_665 119.626(9)
Bi5F Bi5F Pb5F 1_545 3_665 60.374(9)
S13 Bi5F Pb5F . 3_675 135.07(5)
S7 Bi5F Pb5F . 3_675 133.04(6)
S7 Bi5F Pb5F 1_565 3_675 88.68(6)
S8 Bi5F Pb5F 1_565 3_675 41.39(6)
S8 Bi5F Pb5F . 3_675 87.19(6)
S3 Bi5F Pb5F . 3_675 44.93(4)
In25 Bi5F Pb5F 1_565 3_675 60.374(9)
In25 Bi5F Pb5F 1_545 3_675 119.626(9)
Bi5F Bi5F Pb5F 1_565 3_675 60.374(9)
Bi5F Bi5F Pb5F 1_545 3_675 119.626(9)
Pb5F Bi5F Pb5F 3_665 3_675 59.252(17)
S14 In1F S15 . 3_666 168.72(8)
S14 In1F S13 . 1_545 99.85(8)
S15 In1F S13 3_666 1_545 87.54(8)
S14 In1F S13 . . 99.85(8)
S15 In1F S13 3_666 . 87.54(8)
S13 In1F S13 1_545 . 97.32(9)
S14 In1F S14 . 3_666 87.25(7)
S15 In1F S14 3_666 3_666 85.10(7)
S13 In1F S14 1_545 3_666 172.53(9)
S13 In1F S14 . 3_666 83.65(6)
S14 In1F S14 . 3_656 87.25(7)
S15 In1F S14 3_666 3_656 85.10(7)
S13 In1F S14 1_545 3_656 83.65(6)
S13 In1F S14 . 3_656 172.53(9)
S14 In1F S14 3_666 3_656 94.44(8)
S14 In1F Bi11 . 3_666 45.51(4)
S15 In1F Bi11 3_666 3_666 126.35(5)
S13 In1F Bi11 1_545 3_666 145.29(7)
S13 In1F Bi11 . 3_666 92.01(5)
S14 In1F Bi11 3_666 3_666 41.74(6)
S14 In1F Bi11 3_656 3_666 91.33(5)
S14 In1F In1F . 3_666 45.51(4)
S15 In1F In1F 3_666 3_666 126.35(5)
S13 In1F In1F 1_545 3_666 145.29(7)
S13 In1F In1F . 3_666 92.01(5)
S14 In1F In1F 3_666 3_666 41.74(6)
S14 In1F In1F 3_656 3_666 91.33(5)
S14 In1F Bi11 . 3_656 45.51(4)
S15 In1F Bi11 3_666 3_656 126.35(5)
S13 In1F Bi11 1_545 3_656 92.01(5)
S13 In1F Bi11 . 3_656 145.29(7)
S14 In1F Bi11 3_666 3_656 91.33(5)
S14 In1F Bi11 3_656 3_656 41.74(6)
Bi11 In1F Bi11 3_666 3_656 63.22(3)
In1F In1F Bi11 3_666 3_656 63.22(3)
S14 In1F In1F . 3_656 45.51(4)
S15 In1F In1F 3_666 3_656 126.35(5)
S13 In1F In1F 1_545 3_656 92.01(5)
S13 In1F In1F . 3_656 145.29(7)
S14 In1F In1F 3_666 3_656 91.33(5)
S14 In1F In1F 3_656 3_656 41.74(6)
Bi11 In1F In1F 3_666 3_656 63.22(3)
In1F In1F In1F 3_666 3_656 63.22(3)
S14 In1F In3F . . 143.08(3)
S15 In1F In3F 3_666 . 43.50(4)
S13 In1F In3F 1_545 . 93.60(6)
S13 In1F In3F . . 44.04(7)
S14 In1F In3F 3_666 . 81.93(5)
S14 In1F In3F 3_656 . 128.58(6)
Bi11 In1F In3F 3_666 . 115.630(18)
In1F In1F In3F 3_666 . 115.630(18)
Bi11 In1F In3F 3_656 . 168.02(3)
In1F In1F In3F 3_656 . 168.02(3)
S17 In2F S17 . 3_776 89.57(8)
S17 In2F S17 . 3_766 89.57(8)
S17 In2F S17 3_776 3_766 99.61(10)
S17 In2F S6 . . 174.42(9)
S17 In2F S6 3_776 . 94.03(8)
S17 In2F S6 3_766 . 94.03(8)
S17 In2F S10 . . 88.53(7)
S17 In2F S10 3_776 . 175.21(7)
S17 In2F S10 3_766 . 84.78(7)
S6 In2F S10 . . 87.55(7)
S17 In2F S10 . 1_565 88.53(7)
S17 In2F S10 3_776 1_565 84.78(7)
S17 In2F S10 3_766 1_565 175.21(7)
S6 In2F S10 . 1_565 87.55(7)
S10 In2F S10 . 1_565 90.77(8)
S17 In2F Bi12 . 3_776 44.97(4)
S17 In2F Bi12 3_776 3_776 44.59(6)
S17 In2F Bi12 3_766 3_776 96.47(6)
S6 In2F Bi12 . 3_776 138.45(5)
S10 In2F Bi12 . 3_776 133.34(6)
S10 In2F Bi12 1_565 3_776 85.28(5)
S17 In2F In2F . 3_776 44.97(4)
S17 In2F In2F 3_776 3_776 44.59(6)
S17 In2F In2F 3_766 3_776 96.47(6)
S6 In2F In2F . 3_776 138.45(5)
S10 In2F In2F . 3_776 133.34(6)
S10 In2F In2F 1_565 3_776 85.28(5)
S17 In2F Bi12 . 3_766 44.97(4)
S17 In2F Bi12 3_776 3_766 96.47(6)
S17 In2F Bi12 3_766 3_766 44.59(6)
S6 In2F Bi12 . 3_766 138.45(5)
S10 In2F Bi12 . 3_766 85.28(5)
S10 In2F Bi12 1_565 3_766 133.34(6)
Bi12 In2F Bi12 3_776 3_766 65.35(3)
In2F In2F Bi12 3_776 3_766 65.35(3)
S17 In2F In2F . 3_766 44.97(4)
S17 In2F In2F 3_776 3_766 96.47(6)
S17 In2F In2F 3_766 3_766 44.59(6)
S6 In2F In2F . 3_766 138.45(5)
S10 In2F In2F . 3_766 85.28(5)
S10 In2F In2F 1_565 3_766 133.34(6)
Bi12 In2F In2F 3_776 3_766 65.35(3)
In2F In2F In2F 3_776 3_766 65.35(3)
S17 In2F Bi4F . 3_665 131.41(5)
S17 In2F Bi4F 3_776 3_665 138.70(6)
S17 In2F Bi4F 3_766 3_665 87.40(5)
S6 In2F Bi4F . 3_665 44.71(5)
S10 In2F Bi4F . 3_665 42.89(5)
S10 In2F Bi4F 1_565 3_665 90.56(5)
Bi12 In2F Bi4F 3_776 3_665 174.46(3)
In2F In2F Bi4F 3_776 3_665 174.46(3)
Bi12 In2F Bi4F 3_766 3_665 115.610(19)
In2F In2F Bi4F 3_766 3_665 115.610(19)
S17 In2F In24 . 3_665 131.41(5)
S17 In2F In24 3_776 3_665 138.70(6)
S17 In2F In24 3_766 3_665 87.40(5)
S6 In2F In24 . 3_665 44.71(5)
S10 In2F In24 . 3_665 42.89(5)
S10 In2F In24 1_565 3_665 90.56(5)
Bi12 In2F In24 3_776 3_665 174.46(3)
In2F In2F In24 3_776 3_665 174.46(3)
Bi12 In2F In24 3_766 3_665 115.610(19)
In2F In2F In24 3_766 3_665 115.610(19)
S16 In3F S15 3_666 3_676 91.41(7)
S16 In3F S15 3_666 3_666 91.41(7)
S15 In3F S15 3_676 3_666 98.08(8)
S16 In3F S13 3_666 . 178.06(8)
S15 In3F S13 3_676 . 87.32(7)
S15 In3F S13 3_666 . 87.32(7)
S16 In3F S12 3_666 . 88.15(7)
S15 In3F S12 3_676 . 177.24(6)
S15 In3F S12 3_666 . 84.66(6)
S13 In3F S12 . . 93.19(7)
S16 In3F S12 3_666 1_565 88.15(7)
S15 In3F S12 3_676 1_565 84.66(6)
S15 In3F S12 3_666 1_565 177.24(6)
S13 In3F S12 . 1_565 93.19(7)
S12 In3F S12 . 1_565 92.60(8)
S16 In3F In1F 3_666 . 134.85(4)
S15 In3F In1F 3_676 . 93.46(5)
S15 In3F In1F 3_666 . 43.47(6)
S13 In3F In1F . . 43.85(4)
S12 In3F In1F . . 88.78(5)
S12 In3F In1F 1_565 . 136.99(6)
S16 In3F Bi11 3_666 1_565 134.85(4)
S15 In3F Bi11 3_676 1_565 43.47(6)
S15 In3F Bi11 3_666 1_565 93.46(5)
S13 In3F Bi11 . 1_565 43.85(4)
S12 In3F Bi11 . 1_565 136.99(6)
S12 In3F Bi11 1_565 1_565 88.77(5)
In1F In3F Bi11 . 1_565 62.73(2)
S16 In3F In1F 3_666 1_565 134.85(4)
S15 In3F In1F 3_676 1_565 43.47(6)
S15 In3F In1F 3_666 1_565 93.46(5)
S13 In3F In1F . 1_565 43.85(4)
S12 In3F In1F . 1_565 136.99(6)
S12 In3F In1F 1_565 1_565 88.77(5)
In1F In3F In1F . 1_565 62.73(2)
S16 In3F Bi1 3_666 . 45.88(4)
S15 In3F Bi1 3_676 . 137.16(6)
S15 In3F Bi1 3_666 . 87.84(5)
S13 In3F Bi1 . . 135.47(4)
S12 In3F Bi1 . . 42.28(6)
S12 In3F Bi1 1_565 . 89.90(5)
In1F In3F Bi1 . . 117.920(16)
Bi11 In3F Bi1 1_565 . 178.45(2)
In1F In3F Bi1 1_565 . 178.45(2)
S16 In3F Bi1 3_666 1_565 45.88(4)
S15 In3F Bi1 3_676 1_565 87.84(5)
S15 In3F Bi1 3_666 1_565 137.16(6)
S13 In3F Bi1 . 1_565 135.47(4)
S12 In3F Bi1 . 1_565 89.90(5)
S12 In3F Bi1 1_565 1_565 42.28(6)
In1F In3F Bi1 . 1_565 178.45(2)
Bi11 In3F Bi1 1_565 1_565 117.920(16)
In1F In3F Bi1 1_565 1_565 117.920(16)
Bi1 In3F Bi1 . 1_565 61.388(18)
Pb1 S1 Pb2 . 3_565 102.17(7)
Pb1 S1 Pb2 . 3_575 102.17(7)
Pb2 S1 Pb2 3_565 3_575 86.94(7)
Pb1 S1 Pb1 . 3_575 100.00(7)
Pb2 S1 Pb1 3_565 3_575 157.78(11)
Pb2 S1 Pb1 3_575 3_575 89.88(3)
Pb1 S1 Pb1 . 3_565 100.00(7)
Pb2 S1 Pb1 3_565 3_565 89.88(3)
Pb2 S1 Pb1 3_575 3_565 157.78(11)
Pb1 S1 Pb1 3_575 3_565 84.81(7)
In23 S2 Bi3F 1_565 . 95.75(10)
Bi3F S2 Bi3F 1_565 . 95.75(10)
In23 S2 Bi4F 1_565 . 90.41(8)
Bi3F S2 Bi4F 1_565 . 90.41(8)
Bi3F S2 Bi4F . . 90.41(8)
In23 S2 Pb2 1_565 . 99.94(8)
Bi3F S2 Pb2 1_565 . 99.94(8)
Bi3F S2 Pb2 . . 99.94(8)
Bi4F S2 Pb2 . . 164.48(11)
In23 S2 Pb1 1_565 . 132.06(5)
Bi3F S2 Pb1 1_565 . 132.06(5)
Bi3F S2 Pb1 . . 132.07(5)
Bi4F S2 Pb1 . . 86.59(7)
Pb2 S2 Pb1 . . 77.88(7)
In15 S3 In15 3_675 3_665 88.84(8)
Pb5F S3 In15 3_675 3_665 88.84(8)
In15 S3 Pb5F 3_675 3_665 88.84(8)
Pb5F S3 Pb5F 3_675 3_665 88.84(8)
In15 S3 Bi5F 3_675 . 89.04(6)
Pb5F S3 Bi5F 3_675 . 89.04(6)
In15 S3 Bi5F 3_665 . 89.04(6)
Pb5F S3 Bi5F 3_665 . 89.04(6)
In15 S3 Bi3F 3_675 . 173.97(10)
Pb5F S3 Bi3F 3_675 . 173.97(10)
In15 S3 Bi3F 3_665 . 94.29(2)
Pb5F S3 Bi3F 3_665 . 94.29(2)
Bi5F S3 Bi3F . . 85.87(7)
In15 S3 In23 3_675 1_565 94.30(2)
Pb5F S3 In23 3_675 1_565 94.30(2)
In15 S3 In23 3_665 1_565 173.97(10)
Pb5F S3 In23 3_665 1_565 173.97(10)
Bi5F S3 In23 . 1_565 85.87(7)
Bi3F S3 In23 . 1_565 82.13(7)
In15 S3 Bi3F 3_675 1_565 94.30(2)
Pb5F S3 Bi3F 3_675 1_565 94.30(2)
In15 S3 Bi3F 3_665 1_565 173.97(10)
Pb5F S3 Bi3F 3_665 1_565 173.97(10)
Bi5F S3 Bi3F . 1_565 85.87(7)
Bi3F S3 Bi3F . 1_565 82.13(7)
In15 S3 Bi2 3_675 . 94.92(7)
Pb5F S3 Bi2 3_675 . 94.92(7)
In15 S3 Bi2 3_665 . 94.92(7)
Pb5F S3 Bi2 3_665 . 94.92(7)
Bi5F S3 Bi2 . . 174.45(11)
Bi3F S3 Bi2 . . 89.94(6)
In23 S3 Bi2 1_565 . 89.95(6)
Bi3F S3 Bi2 1_565 . 89.95(6)
Bi2 S4 Bi2 3_675 3_665 91.43(8)
Bi2 S4 In15 3_675 3_665 166.59(11)
Bi2 S4 In15 3_665 3_665 91.17(2)
Bi2 S4 Pb5F 3_675 3_665 166.59(11)
Bi2 S4 Pb5F 3_665 3_665 91.17(2)
Bi2 S4 In15 3_675 3_675 91.17(2)
Bi2 S4 In15 3_665 3_675 166.59(11)
In15 S4 In15 3_665 3_675 83.39(7)
Pb5F S4 In15 3_665 3_675 83.39(7)
Bi2 S4 Pb5F 3_675 3_675 91.17(2)
Bi2 S4 Pb5F 3_665 3_675 166.59(11)
In15 S4 Pb5F 3_665 3_675 83.39(7)
Pb5F S4 Pb5F 3_665 3_675 83.39(7)
Bi2 S4 Pb3 3_675 . 93.16(7)
Bi2 S4 Pb3 3_665 . 93.16(7)
In15 S4 Pb3 3_665 . 99.83(8)
Pb5F S4 Pb3 3_665 . 99.83(8)
In15 S4 Pb3 3_675 . 99.83(8)
Pb5F S4 Pb3 3_675 . 99.83(8)
Bi2 S4 Pb5F 3_675 . 91.01(7)
Bi2 S4 Pb5F 3_665 . 91.01(7)
In15 S4 Pb5F 3_665 . 75.79(6)
Pb5F S4 Pb5F 3_665 . 75.79(6)
In15 S4 Pb5F 3_675 . 75.79(6)
Pb5F S4 Pb5F 3_675 . 75.79(6)
Pb3 S4 Pb5F . . 174.03(10)
Bi2 S5 Bi2 3_665 3_675 88.74(8)
Bi2 S5 In24 3_665 3_675 172.79(12)
Bi2 S5 In24 3_675 3_675 92.42(2)
Bi2 S5 Bi4F 3_665 3_675 172.79(12)
Bi2 S5 Bi4F 3_675 3_675 92.42(2)
Bi2 S5 In24 3_665 3_665 92.42(2)
Bi2 S5 In24 3_675 3_665 172.79(12)
In24 S5 In24 3_675 3_665 85.56(8)
Bi4F S5 In24 3_675 3_665 85.56(8)
Bi2 S5 Bi4F 3_665 3_665 92.42(2)
Bi2 S5 Bi4F 3_675 3_665 172.79(12)
In24 S5 Bi4F 3_675 3_665 85.56(8)
Bi4F S5 Bi4F 3_675 3_665 85.56(8)
Bi2 S5 Pb4 3_665 . 92.20(8)
Bi2 S5 Pb4 3_675 . 92.20(8)
In24 S5 Pb4 3_675 . 94.87(7)
Bi4F S5 Pb4 3_675 . 94.87(7)
In24 S5 Pb4 3_665 . 94.87(7)
Bi4F S5 Pb4 3_665 . 94.87(7)
Bi2 S5 Bi3F 3_665 3_665 91.48(7)
Bi2 S5 Bi3F 3_675 3_665 91.48(7)
In24 S5 Bi3F 3_675 3_665 81.37(7)
Bi4F S5 Bi3F 3_675 3_665 81.37(7)
In24 S5 Bi3F 3_665 3_665 81.37(7)
Bi4F S5 Bi3F 3_665 3_665 81.37(7)
Pb4 S5 Bi3F . 3_665 174.85(10)
Bi2 S5 In23 3_665 3_665 91.48(7)
Bi2 S5 In23 3_675 3_665 91.48(7)
In24 S5 In23 3_675 3_665 81.37(7)
Bi4F S5 In23 3_675 3_665 81.37(7)
In24 S5 In23 3_665 3_665 81.37(7)
Bi4F S5 In23 3_665 3_665 81.37(7)
Pb4 S5 In23 . 3_665 174.85(10)
In2F S6 In24 . 3_665 91.61(8)
In2F S6 Bi4F . 3_665 91.61(8)
In2F S6 In24 . 3_675 91.61(8)
In24 S6 In24 3_665 3_675 95.63(10)
Bi4F S6 In24 3_665 3_675 95.63(10)
In2F S6 Bi4F . 3_675 91.61(8)
In24 S6 Bi4F 3_665 3_675 95.63(10)
Bi4F S6 Bi4F 3_665 3_675 95.63(10)
Bi3F S7 In25 . 1_545 96.83(8)
Bi3F S7 Bi5F . 1_545 96.83(8)
Bi3F S7 Bi5F . . 96.83(8)
In25 S7 Bi5F 1_545 . 91.07(9)
Bi5F S7 Bi5F 1_545 . 91.07(9)
Bi3F S7 Pb2 . 1_545 97.88(7)
In25 S7 Pb2 1_545 1_545 96.14(3)
Bi5F S7 Pb2 1_545 1_545 96.14(3)
Bi5F S7 Pb2 . 1_545 162.71(10)
Bi3F S7 Pb2 . . 97.88(7)
In25 S7 Pb2 1_545 . 162.71(10)
Bi5F S7 Pb2 1_545 . 162.71(10)
Bi5F S7 Pb2 . . 96.14(3)
Pb2 S7 Pb2 1_545 . 72.88(6)
In15 S8 Bi5F 3_665 . 94.60(7)
Pb5F S8 Bi5F 3_665 . 94.60(7)
In15 S8 In25 3_665 1_545 94.60(7)
Pb5F S8 In25 3_665 1_545 94.60(7)
Bi5F S8 In25 . 1_545 90.35(9)
In15 S8 Bi5F 3_665 1_545 94.60(7)
Pb5F S8 Bi5F 3_665 1_545 94.60(7)
Bi5F S8 Bi5F . 1_545 90.35(9)
In15 S8 Pb3 3_665 . 105.33(8)
Pb5F S8 Pb3 3_665 . 105.33(8)
Bi5F S8 Pb3 . . 92.49(3)
In25 S8 Pb3 1_545 . 159.56(10)
Bi5F S8 Pb3 1_545 . 159.56(10)
In15 S8 Pb3 3_665 1_545 105.33(8)
Pb5F S8 Pb3 3_665 1_545 105.33(8)
Bi5F S8 Pb3 . 1_545 159.56(10)
In25 S8 Pb3 1_545 1_545 92.50(3)
Bi5F S8 Pb3 1_545 1_545 92.50(3)
Pb3 S8 Pb3 . 1_545 78.08(6)
Bi2 S9 Pb3 3_665 1_545 99.57(7)
Bi2 S9 Pb3 3_665 . 99.57(7)
Pb3 S9 Pb3 1_545 . 84.44(7)
Bi2 S9 Pb4 3_665 1_545 101.41(7)
Pb3 S9 Pb4 1_545 1_545 92.00(3)
Pb3 S9 Pb4 . 1_545 159.02(10)
Bi2 S9 Pb4 3_665 . 101.41(7)
Pb3 S9 Pb4 1_545 . 159.02(10)
Pb3 S9 Pb4 . . 92.01(3)
Pb4 S9 Pb4 1_545 . 83.93(7)
In24 S10 In2F 3_665 . 90.01(7)
Bi4F S10 In2F 3_665 . 90.01(7)
In24 S10 Bi12 3_665 1_545 90.01(7)
Bi4F S10 Bi12 3_665 1_545 90.01(7)
In2F S10 Bi12 . 1_545 90.77(8)
In24 S10 In2F 3_665 1_545 90.01(7)
Bi4F S10 In2F 3_665 1_545 90.01(7)
In2F S10 In2F . 1_545 90.77(8)
In24 S10 Pb4 3_665 . 104.22(7)
Bi4F S10 Pb4 3_665 . 104.22(7)
In2F S10 Pb4 . . 92.61(2)
Bi12 S10 Pb4 1_545 . 165.37(10)
In2F S10 Pb4 1_545 . 165.37(10)
In24 S10 Pb4 3_665 1_545 104.22(7)
Bi4F S10 Pb4 3_665 1_545 104.22(7)
In2F S10 Pb4 . 1_545 165.37(10)
Bi12 S10 Pb4 1_545 1_545 92.61(3)
In2F S10 Pb4 1_545 1_545 92.61(3)
Pb4 S10 Pb4 . 1_545 80.73(7)
Pb2 S11 Bi1 . . 100.80(7)
Pb2 S11 Bi1 . 1_565 100.80(7)
Bi1 S11 Bi1 . 1_565 88.22(8)
Pb2 S11 Pb1 . 3_565 98.92(7)
Bi1 S11 Pb1 . 3_565 90.30(3)
Bi1 S11 Pb1 1_565 3_565 160.15(11)
Pb2 S11 Pb1 . 3_575 98.92(7)
Bi1 S11 Pb1 . 3_575 160.15(11)
Bi1 S11 Pb1 1_565 3_575 90.30(3)
Pb1 S11 Pb1 3_565 3_575 84.42(7)
Bi1 S12 In3F . . 92.88(7)
Bi1 S12 Bi13 . 1_545 92.88(7)
In3F S12 Bi13 . 1_545 92.60(8)
Bi1 S12 In3F . 1_545 92.88(7)
In3F S12 In3F . 1_545 92.60(8)
Bi1 S12 Pb2 . . 97.55(7)
In3F S12 Pb2 . . 93.90(3)
Bi13 S12 Pb2 1_545 . 167.40(10)
In3F S12 Pb2 1_545 . 167.40(10)
Bi1 S12 Pb2 . 1_545 97.55(7)
In3F S12 Pb2 . 1_545 167.40(10)
Bi13 S12 Pb2 1_545 1_545 93.90(3)
In3F S12 Pb2 1_545 1_545 93.90(3)
Pb2 S12 Pb2 . 1_545 77.78(6)
In1F S13 Bi11 . 1_565 97.32(9)
In1F S13 In1F . 1_565 97.32(9)
In1F S13 In3F . . 92.11(8)
Bi11 S13 In3F 1_565 . 92.11(8)
In1F S13 In3F 1_565 . 92.11(8)
In1F S13 Bi5F . . 120.37(7)
Bi11 S13 Bi5F 1_565 . 120.37(7)
In1F S13 Bi5F 1_565 . 120.37(7)
In3F S13 Bi5F . . 126.86(10)
In1F S14 Bi11 . 3_666 92.76(7)
In1F S14 In1F . 3_666 92.76(7)
In1F S14 Bi11 . 3_656 92.76(7)
Bi11 S14 Bi11 3_666 3_656 94.44(8)
In1F S14 Bi11 3_666 3_656 94.44(8)
In1F S14 In1F . 3_656 92.76(7)
Bi11 S14 In1F 3_666 3_656 94.44(8)
In1F S14 In1F 3_666 3_656 94.44(8)
In1F S14 Pb3 . . 123.31(6)
Bi11 S14 Pb3 3_666 . 82.84(4)
In1F S14 Pb3 3_666 . 82.84(4)
Bi11 S14 Pb3 3_656 . 143.88(10)
In1F S14 Pb3 3_656 . 143.88(10)
In1F S14 Pb3 . 1_545 123.31(6)
Bi11 S14 Pb3 3_666 1_545 143.88(10)
In1F S14 Pb3 3_666 1_545 143.88(10)
Bi11 S14 Pb3 3_656 1_545 82.84(4)
In1F S14 Pb3 3_656 1_545 82.84(4)
Pb3 S14 Pb3 . 1_545 78.88(6)
Bi11 S15 Bi13 3_666 3_676 93.03(7)
In1F S15 Bi13 3_666 3_676 93.03(7)
Bi11 S15 In3F 3_666 3_676 93.03(7)
In1F S15 In3F 3_666 3_676 93.03(7)
Bi11 S15 Bi13 3_666 3_666 93.03(7)
In1F S15 Bi13 3_666 3_666 93.03(7)
Bi13 S15 Bi13 3_676 3_666 98.08(8)
In3F S15 Bi13 3_676 3_666 98.08(8)
Bi11 S15 In3F 3_666 3_666 93.03(7)
In1F S15 In3F 3_666 3_666 93.03(7)
Bi13 S15 In3F 3_676 3_666 98.08(8)
In3F S15 In3F 3_676 3_666 98.08(8)
Bi11 S15 Pb3 3_666 . 83.09(7)
In1F S15 Pb3 3_666 . 83.09(7)
Bi13 S15 Pb3 3_676 . 130.92(4)
In3F S15 Pb3 3_676 . 130.92(4)
Bi13 S15 Pb3 3_666 . 130.92(4)
In3F S15 Pb3 3_666 . 130.92(4)
Bi11 S15 Pb4 3_666 . 165.51(9)
In1F S15 Pb4 3_666 . 165.51(9)
Bi13 S15 Pb4 3_676 . 96.45(7)
In3F S15 Pb4 3_676 . 96.45(7)
Bi13 S15 Pb4 3_666 . 96.45(7)
In3F S15 Pb4 3_666 . 96.45(7)
Pb3 S15 Pb4 . . 82.43(6)
Bi13 S16 Bi1 3_666 3_666 92.52(7)
In3F S16 Bi1 3_666 3_666 92.52(7)
Bi13 S16 Bi1 3_666 3_656 92.52(7)
In3F S16 Bi1 3_666 3_656 92.52(7)
Bi1 S16 Bi1 3_666 3_656 90.52(7)
Bi13 S16 Pb4 3_666 . 100.36(7)
In3F S16 Pb4 3_666 . 100.36(7)
Bi1 S16 Pb4 3_666 . 94.62(3)
Bi1 S16 Pb4 3_656 . 165.88(10)
Bi13 S16 Pb4 3_666 1_545 100.36(7)
In3F S16 Pb4 3_666 1_545 100.36(7)
Bi1 S16 Pb4 3_666 1_545 165.88(10)
Bi1 S16 Pb4 3_656 1_545 94.62(3)
Pb4 S16 Pb4 . 1_545 77.50(6)
In2F S17 Bi12 . 3_776 90.43(8)
In2F S17 In2F . 3_776 90.43(8)
In2F S17 Bi12 . 3_766 90.43(8)
Bi12 S17 Bi12 3_776 3_766 99.61(10)
In2F S17 Bi12 3_776 3_766 99.61(10)
In2F S17 In2F . 3_766 90.43(8)
Bi12 S17 In2F 3_776 3_766 99.61(10)
In2F S17 In2F 3_776 3_766 99.61(10)
In2F S17 Bi1 . 3_666 136.39(11)
Bi12 S17 Bi1 3_776 3_666 116.08(7)
In2F S17 Bi1 3_776 3_666 116.08(7)
Bi12 S17 Bi1 3_766 3_666 116.08(7)
In2F S17 Bi1 3_766 3_666 116.08(7)

loop_
_geom_bond_atom_site_label_1
_geom_bond_atom_site_label_2
_geom_bond_site_symmetry_2
_geom_bond_distance
Pb1 S1 . 2.755(3)
Pb1 S1 3_575 2.9546(19)
Pb1 S1 3_565 2.9546(19)
Pb1 S11 3_565 2.9656(19)
Pb1 S11 3_575 2.9656(19)
Pb1 S2 . 3.366(3)
Pb2 S11 . 2.821(3)
Pb2 S1 3_565 2.8962(18)
Pb2 S1 3_575 2.8962(18)
Pb2 S12 1_565 3.174(2)
Pb2 S12 . 3.174(2)
Pb2 S2 . 3.207(3)
Pb2 S7 1_565 3.354(2)
Pb2 S7 . 3.355(2)
Pb3 S9 1_565 2.965(2)
Pb3 S9 . 2.965(2)
Pb3 S4 . 3.083(3)
Pb3 S14 1_565 3.137(2)
Pb3 S14 . 3.137(2)
Pb3 S8 . 3.163(2)
Pb3 S8 1_565 3.163(2)
Pb3 S15 . 3.186(2)
Pb4 S9 . 2.980(2)
Pb4 S9 1_565 2.980(2)
Pb4 S10 1_565 3.077(2)
Pb4 S10 . 3.077(2)
Pb4 S5 . 3.159(3)
Pb4 S16 . 3.183(2)
Pb4 S16 1_565 3.183(2)
Pb4 S15 . 3.303(3)
Pb5F S8 3_665 2.674(3)
Pb5F S3 3_675 2.847(2)
Pb5F S3 3_665 2.847(2)
Pb5F S4 3_665 2.995(2)
Pb5F S4 3_675 2.995(2)
Pb5F S4 . 3.422(3)
Bi1 S12 . 2.629(3)
Bi1 S16 3_666 2.8050(18)
Bi1 S16 3_656 2.8050(18)
Bi1 S11 1_545 2.8625(19)
Bi1 S11 . 2.8625(19)
Bi1 S17 3_666 3.081(3)
Bi2 S9 3_665 2.613(3)
Bi2 S4 3_675 2.783(2)
Bi2 S4 3_665 2.783(2)
Bi2 S5 3_665 2.849(2)
Bi2 S5 3_675 2.849(2)
Bi2 S3 . 3.183(3)
Bi3F S7 . 2.612(3)
Bi3F S2 . 2.687(2)
Bi3F S2 1_545 2.687(2)
Bi3F S3 . 3.033(2)
Bi3F S3 1_545 3.033(2)
Bi3F S5 3_665 3.273(3)
Bi4F S10 3_665 2.601(3)
Bi4F S6 3_665 2.689(2)
Bi4F S6 3_675 2.689(2)
Bi4F S5 3_675 2.934(2)
Bi4F S5 3_665 2.934(2)
Bi4F S2 . 3.017(3)
Bi5F S13 . 2.711(3)
Bi5F S7 . 2.792(2)
Bi5F S7 1_565 2.792(2)
Bi5F S8 1_565 2.809(2)
Bi5F S8 . 2.809(2)
Bi5F S3 . 2.901(3)
In1F S14 . 2.534(3)
In1F S15 3_666 2.637(3)
In1F S13 1_545 2.6537(18)
In1F S13 . 2.6537(18)
In1F S14 3_666 2.7147(17)
In1F S14 3_656 2.7147(17)
In2F S17 . 2.591(3)
In2F S17 3_776 2.6085(19)
In2F S17 3_766 2.6085(19)
In2F S6 . 2.640(3)
In2F S10 . 2.799(2)
In2F S10 1_565 2.799(2)
In3F S16 3_666 2.594(3)
In3F S15 3_676 2.6386(16)
In3F S15 3_666 2.6386(16)
In3F S13 . 2.663(3)
In3F S12 . 2.7559(19)
In3F S12 1_565 2.7559(19)
S1 Pb2 3_565 2.8962(18)
S1 Pb2 3_575 2.8962(18)
S1 Pb1 3_575 2.9545(19)
S1 Pb1 3_565 2.9545(19)
S2 In23 1_565 2.687(2)
S2 Bi3F 1_565 2.687(2)
S3 In15 3_675 2.847(2)
S3 Pb5F 3_675 2.847(2)
S3 In15 3_665 2.847(2)
S3 Pb5F 3_665 2.847(2)
S3 In23 1_565 3.033(2)
S3 Bi3F 1_565 3.033(2)
S4 Bi2 3_675 2.783(2)
S4 Bi2 3_665 2.783(2)
S4 In15 3_665 2.996(2)
S4 Pb5F 3_665 2.996(2)
S4 In15 3_675 2.996(2)
S4 Pb5F 3_675 2.996(2)
S5 Bi2 3_665 2.849(2)
S5 Bi2 3_675 2.849(2)
S5 In24 3_675 2.934(2)
S5 Bi4F 3_675 2.934(2)
S5 In24 3_665 2.934(2)
S5 Bi4F 3_665 2.934(2)
S5 Bi3F 3_665 3.273(3)
S5 In23 3_665 3.273(3)
S6 In24 3_665 2.689(2)
S6 Bi4F 3_665 2.689(2)
S6 In24 3_675 2.689(2)
S6 Bi4F 3_675 2.689(2)
S7 In25 1_545 2.792(2)
S7 Bi5F 1_545 2.792(2)
S7 Pb2 1_545 3.354(2)
S8 In15 3_665 2.674(3)
S8 Pb5F 3_665 2.674(3)
S8 In25 1_545 2.809(2)
S8 Bi5F 1_545 2.809(2)
S8 Pb3 1_545 3.163(2)
S9 Bi2 3_665 2.613(3)
S9 Pb3 1_545 2.965(2)
S9 Pb4 1_545 2.980(2)
S10 In24 3_665 2.600(3)
S10 Bi4F 3_665 2.600(3)
S10 Bi12 1_545 2.799(2)
S10 In2F 1_545 2.799(2)
S10 Pb4 1_545 3.077(2)
S11 Bi1 1_565 2.8625(19)
S11 Pb1 3_565 2.9657(19)
S11 Pb1 3_575 2.9657(19)
S12 Bi13 1_545 2.7559(19)
S12 In3F 1_545 2.7559(19)
S12 Pb2 1_545 3.174(2)
S13 Bi11 1_565 2.6538(18)
S13 In1F 1_565 2.6538(18)
S14 Bi11 3_666 2.7147(17)
S14 In1F 3_666 2.7147(17)
S14 Bi11 3_656 2.7147(17)
S14 In1F 3_656 2.7147(17)
S14 Pb3 1_545 3.137(2)
S15 Bi11 3_666 2.637(3)
S15 In1F 3_666 2.637(3)
S15 Bi13 3_676 2.6386(16)
S15 In3F 3_676 2.6386(16)
S15 Bi13 3_666 2.6386(16)
S15 In3F 3_666 2.6386(16)
S16 Bi13 3_666 2.594(3)
S16 In3F 3_666 2.594(3)
S16 Bi1 3_666 2.8050(18)
S16 Bi1 3_656 2.8050(18)
S16 Pb4 1_545 3.183(2)
S17 Bi12 3_776 2.6085(19)
S17 In2F 3_776 2.6085(19)
S17 Bi12 3_766 2.6085(19)
S17 In2F 3_766 2.6085(19)
S17 Bi1 3_666 3.081(3)
